data_4120520
loop_
_publ_author_name
'Kim, Hyun Jin'
'Ajitha, Manjaly J.'
'Lee, Yongjae'
'Ryu, Jaeyune'
'Kim, Jin'
'Lee, Yunho'
'Jung, Yousung'
'Chang, Sukbok'

_publ_section_title
;
 Hydrogen-Bond-Assisted Controlled C-H Functionalization via Adaptive
 Recognition of a Purine Directing Group.
;
_journal_issue 3
_journal_name_full 'Journal of the American Chemical Society'
_journal_page_first 1132
_journal_page_last 1140
_journal_paper_doi 10.1021/ja4118472
_journal_volume 136
_journal_year 2014
_chemical_formula_moiety C29H18F12N6
_chemical_formula_sum 'C29 H18 F12 N6'
_chemical_formula_weight 678.49
_chemical_name_systematic
; 
 ? 
;
_space_group_IT_number 2
_symmetry_cell_setting triclinic
_symmetry_space_group_name_Hall '-P 1'
_symmetry_space_group_name_H-M 'P -1'
_atom_sites_solution_hydrogens geom
_atom_sites_solution_primary direct
_atom_sites_solution_secondary difmap
_audit_creation_method SHELXL-97
_cell_angle_alpha 93.226(2)
_cell_angle_beta 106.108(2)
_cell_angle_gamma 118.872(2)
_cell_formula_units_Z 2
_cell_length_a 11.3172(4)
_cell_length_b 11.5725(4)
_cell_length_c 13.2555(5)
_cell_measurement_reflns_used 42919
_cell_measurement_temperature 120(2)
_cell_measurement_theta_max 33.64
_cell_measurement_theta_min 1.64
_cell_volume 1422.74(10)
_computing_cell_refinement 'Bruker SMART'
_computing_data_collection 'Bruker SMART'
_computing_data_reduction 'Bruker SAINT'
_computing_molecular_graphics 'Bruker SHELXTL'
_computing_publication_material 'Bruker SHELXTL'
_computing_structure_refinement 'SHELXL-97 (Sheldrick, 1997)'
_computing_structure_solution 'SHELXS-97 (Sheldrick, 1990)'
_diffrn_ambient_temperature 120(2)
_diffrn_measured_fraction_theta_full 0.966
_diffrn_measured_fraction_theta_max 0.966
_diffrn_measurement_device_type 'CCD area detector'
_diffrn_measurement_method 'phi and omega scans'
_diffrn_radiation_monochromator graphite
_diffrn_radiation_source 'fine-focus sealed tube'
_diffrn_radiation_type MoK\a
_diffrn_radiation_wavelength 0.71073
_diffrn_reflns_av_R_equivalents 0.0539
_diffrn_reflns_av_sigmaI/netI 0.0669
_diffrn_reflns_limit_h_max 17
_diffrn_reflns_limit_h_min -17
_diffrn_reflns_limit_k_max 16
_diffrn_reflns_limit_k_min -17
_diffrn_reflns_limit_l_max 20
_diffrn_reflns_limit_l_min -20
_diffrn_reflns_number 42919
_diffrn_reflns_theta_full 33.64
_diffrn_reflns_theta_max 33.64
_diffrn_reflns_theta_min 1.64
_exptl_absorpt_coefficient_mu 0.152
_exptl_absorpt_correction_T_max 0.9805
_exptl_absorpt_correction_T_min 0.9559
_exptl_absorpt_correction_type multi-scan
_exptl_absorpt_process_details SADABS
_exptl_crystal_colour orange
_exptl_crystal_density_diffrn 1.584
_exptl_crystal_density_meas ?
_exptl_crystal_density_method 'not measured'
_exptl_crystal_description platy
_exptl_crystal_F_000 684
_exptl_crystal_size_max 0.30
_exptl_crystal_size_mid 0.18
_exptl_crystal_size_min 0.13
_refine_diff_density_max 0.427
_refine_diff_density_min -0.346
_refine_diff_density_rms 0.064
_refine_ls_extinction_method none
_refine_ls_goodness_of_fit_ref 1.027
_refine_ls_hydrogen_treatment mixed
_refine_ls_matrix_type full
_refine_ls_number_parameters 424
_refine_ls_number_reflns 10905
_refine_ls_number_restraints 0
_refine_ls_restrained_S_all 1.027
_refine_ls_R_factor_all 0.1333
_refine_ls_R_factor_gt 0.0512
_refine_ls_shift/su_max 0.000
_refine_ls_shift/su_mean 0.000
_refine_ls_structure_factor_coef Fsqd
_refine_ls_weighting_details 'calc w=1/[\s^2^(Fo^2^)+(0.0531P)^2^+0.8891P] where P=(Fo^2^+2Fc^2^)/3'
_refine_ls_weighting_scheme calc
_refine_ls_wR_factor_gt 0.1157
_refine_ls_wR_factor_ref 0.1587
_reflns_number_gt 5569
_reflns_number_total 10905
_reflns_threshold_expression >2sigma(I)
_cod_data_source_file ja4118472_si_004.cif
_cod_data_source_block ob0045-1
_cod_depositor_comments
;
The following automatic conversions were performed:

'_symmetry_cell_setting' value 'Triclinic' changed to 'triclinic'
according to
/usr/data/users/saulius/automatic-downloads/current/ACS/lib/dictionaries/cif_core.dic
dictionary named 'cif_core.dic' version 2.4.2 from 2011-04-26.

Automatic conversion script
Id: cif_fix_values 2281 2013-09-26 08:29:07Z andrius 

The following automatic conversions were performed:

'_exptl_crystal_density_meas' value 'not measured' was changed to '?'
- the value is perceived as not measured.

Automatic conversion script
Id: cif_fix_values 3008 2015-01-20 13:52:24Z robertas 
;
_cod_original_cell_volume 1422.74(9)
_cod_original_sg_symbol_H-M P-1
_cod_database_code 4120520

loop_
_symmetry_equiv_pos_as_xyz
'x, y, z'
'-x, -y, -z'

loop_
_atom_site_label
_atom_site_type_symbol
_atom_site_fract_x
_atom_site_fract_y
_atom_site_fract_z
_atom_site_U_iso_or_equiv
_atom_site_adp_type
_atom_site_occupancy
_atom_site_symmetry_multiplicity
_atom_site_calc_flag
_atom_site_refinement_flags
F1 F -0.06778(15) 0.05811(13) 0.14441(10) 0.0437(3) Uani 1 1 d .
N1 N 0.23656(17) 0.18936(16) 0.58738(12) 0.0258(3) Uani 1 1 d .
H1A H 0.2721 0.2105 0.5370 0.031 Uiso 1 1 calc R
N6 N 0.40628(17) 0.39187(16) 0.31953(12) 0.0250(3) Uani 1 1 d .
N2 N -0.08715(16) 0.34932(16) 0.42948(12) 0.0240(3) Uani 1 1 d .
H2A H -0.1141 0.3989 0.4549 0.029 Uiso 1 1 calc R
N3 N 0.23589(16) 0.51161(15) 0.50090(12) 0.0231(3) Uani 1 1 d .
N5 N 0.24109(17) 0.22312(16) 0.37110(12) 0.0266(3) Uani 1 1 d .
F12 F 0.30608(15) 0.20424(15) 0.98371(10) 0.0473(3) Uani 1 1 d .
C1 C 0.08441(19) 0.28011(18) 0.51481(13) 0.0209(3) Uani 1 1 d .
N4 N 0.40632(17) 0.58271(16) 0.40700(12) 0.0258(3) Uani 1 1 d .
C11 C 0.4616(2) 0.0638(2) 0.73107(15) 0.0268(4) Uani 1 1 d .
C2 C -0.04709(19) 0.27562(18) 0.49771(13) 0.0222(3) Uani 1 1 d .
C8 C 0.3147(2) 0.18112(19) 0.77780(14) 0.0248(4) Uani 1 1 d .
H8A H 0.2648 0.2196 0.7943 0.030 Uiso 1 1 calc R
C7 C 0.30780(19) 0.15375(18) 0.67135(14) 0.0230(3) Uani 1 1 d .
F8 F 0.65981(15) 0.03301(16) 0.77763(11) 0.0508(4) Uani 1 1 d .
C23 C 0.19486(18) 0.37952(18) 0.47472(13) 0.0210(3) Uani 1 1 d .
C26 C 0.25979(19) 0.34618(18) 0.41263(13) 0.0218(3) Uani 1 1 d .
C12 C 0.3830(2) 0.09464(19) 0.64921(14) 0.0247(4) Uani 1 1 d .
H12A H 0.3801 0.0760 0.5791 0.030 Uiso 1 1 calc R
C9 C 0.3960(2) 0.15076(19) 0.85851(14) 0.0263(4) Uani 1 1 d .
F2 F 0.09577(15) 0.22910(14) 0.11052(12) 0.0503(4) Uani 1 1 d .
C25 C 0.36211(19) 0.45176(19) 0.38111(14) 0.0229(3) Uani 1 1 d .
C15 C -0.08692(19) 0.34905(19) 0.32498(14) 0.0234(3) Uani 1 1 d .
C6 C 0.11194(19) 0.19423(18) 0.57686(14) 0.0234(3) Uani 1 1 d .
C16 C -0.07036(19) 0.25597(19) 0.26713(14) 0.0251(4) Uani 1 1 d .
H16A H -0.0597 0.1902 0.2986 0.030 Uiso 1 1 calc R
F11 F 0.4144(2) 0.09775(18) 1.02890(11) 0.0670(5) Uani 1 1 d .
F7 F 0.54901(19) -0.0006(2) 0.60928(11) 0.0646(5) Uani 1 1 d .
C20 C -0.10600(19) 0.44468(19) 0.27428(15) 0.0262(4) Uani 1 1 d .
H20A H -0.1183 0.5067 0.3109 0.031 Uiso 1 1 calc R
C10 C 0.4703(2) 0.0914(2) 0.83683(15) 0.0287(4) Uani 1 1 d .
H10A H 0.5240 0.0708 0.8915 0.034 Uiso 1 1 calc R
C24 C 0.3377(2) 0.60275(19) 0.46716(15) 0.0252(4) Uani 1 1 d .
H24A H 0.3642 0.6923 0.4887 0.030 Uiso 1 1 calc R
C3 C -0.1385(2) 0.1993(2) 0.55065(15) 0.0273(4) Uani 1 1 d .
H3A H -0.2224 0.2002 0.5423 0.033 Uiso 1 1 calc R
F6 F -0.20616(19) 0.58741(17) 0.14966(13) 0.0584(4) Uani 1 1 d .
F10 F 0.53390(16) 0.30716(17) 1.02590(11) 0.0601(4) Uani 1 1 d .
C19 C -0.1067(2) 0.4475(2) 0.16990(15) 0.0296(4) Uani 1 1 d .
F3 F -0.12089(18) 0.12513(16) -0.00020(10) 0.0583(4) Uani 1 1 d .
F5 F -0.16848(18) 0.52303(17) 0.01316(11) 0.0565(4) Uani 1 1 d .
C5 C 0.0162(2) 0.1157(2) 0.62608(15) 0.0280(4) Uani 1 1 d .
H5A H 0.0340 0.0588 0.6662 0.034 Uiso 1 1 calc R
C27 C 0.3291(2) 0.2569(2) 0.31639(15) 0.0278(4) Uani 1 1 d .
H27A H 0.3382 0.1934 0.2783 0.033 Uiso 1 1 calc R
C28 C 0.5046(2) 0.4578(2) 0.26044(16) 0.0294(4) Uani 1 1 d .
H28A H 0.5385 0.4000 0.2415 0.035 Uiso 1 1 calc R
H28B H 0.5875 0.5425 0.3066 0.035 Uiso 1 1 calc R
C29 C 0.4313(2) 0.4856(2) 0.15915(15) 0.0320(4) Uani 1 1 d .
H29A H 0.4979 0.5284 0.1224 0.048 Uiso 1 1 calc R
H29B H 0.3992 0.5442 0.1778 0.048 Uiso 1 1 calc R
H29C H 0.3500 0.4017 0.1129 0.048 Uiso 1 1 calc R
C17 C -0.0699(2) 0.2620(2) 0.16316(15) 0.0276(4) Uani 1 1 d .
C18 C -0.0878(2) 0.3574(2) 0.11279(15) 0.0316(4) Uani 1 1 d .
H18A H -0.0870 0.3608 0.0430 0.038 Uiso 1 1 calc R
F9 F 0.45326(18) -0.14330(16) 0.69872(16) 0.0659(5) Uani 1 1 d .
C4 C -0.1054(2) 0.1220(2) 0.61564(16) 0.0303(4) Uani 1 1 d .
H4A H -0.1655 0.0738 0.6527 0.036 Uiso 1 1 calc R
F4 F 0.00878(18) 0.67133(16) 0.14866(14) 0.0627(4) Uani 1 1 d .
C13 C 0.5323(2) -0.0093(3) 0.70457(16) 0.0373(5) Uani 1 1 d .
C14 C 0.4119(2) 0.1894(2) 0.97349(16) 0.0337(4) Uani 1 1 d .
C21 C -0.1185(3) 0.5567(2) 0.12026(18) 0.0395(5) Uani 1 1 d .
C22 C -0.0420(2) 0.1681(2) 0.10441(16) 0.0336(4) Uani 1 1 d .

loop_
_atom_site_aniso_label
_atom_site_aniso_U_11
_atom_site_aniso_U_22
_atom_site_aniso_U_33
_atom_site_aniso_U_23
_atom_site_aniso_U_13
_atom_site_aniso_U_12
F1 0.0614(9) 0.0322(7) 0.0442(7) 0.0090(5) 0.0247(6) 0.0258(7)
N1 0.0289(8) 0.0331(9) 0.0284(7) 0.0154(6) 0.0151(6) 0.0221(7)
N6 0.0281(8) 0.0279(8) 0.0287(7) 0.0096(6) 0.0150(6) 0.0186(7)
N2 0.0270(8) 0.0279(8) 0.0257(7) 0.0088(6) 0.0107(6) 0.0193(7)
N3 0.0245(7) 0.0232(8) 0.0254(7) 0.0063(6) 0.0093(6) 0.0147(6)
N5 0.0321(8) 0.0253(8) 0.0309(8) 0.0089(6) 0.0155(7) 0.0185(7)
F12 0.0530(8) 0.0613(9) 0.0375(7) 0.0010(6) 0.0195(6) 0.0360(7)
C1 0.0227(8) 0.0211(9) 0.0216(7) 0.0055(6) 0.0093(6) 0.0125(7)
N4 0.0261(8) 0.0242(8) 0.0313(8) 0.0082(6) 0.0133(6) 0.0141(7)
C11 0.0278(9) 0.0323(10) 0.0287(9) 0.0088(7) 0.0110(7) 0.0209(8)
C2 0.0234(8) 0.0217(9) 0.0237(8) 0.0053(6) 0.0088(7) 0.0129(7)
C8 0.0268(9) 0.0237(9) 0.0295(9) 0.0075(7) 0.0122(7) 0.0156(8)
C7 0.0233(8) 0.0223(9) 0.0276(8) 0.0098(7) 0.0111(7) 0.0133(7)
F8 0.0424(8) 0.0785(11) 0.0444(7) 0.0057(7) 0.0070(6) 0.0458(8)
C23 0.0219(8) 0.0247(9) 0.0202(7) 0.0069(6) 0.0069(6) 0.0149(7)
C26 0.0245(8) 0.0223(9) 0.0235(8) 0.0070(6) 0.0090(7) 0.0152(7)
C12 0.0266(9) 0.0291(10) 0.0239(8) 0.0077(7) 0.0104(7) 0.0176(8)
C9 0.0305(9) 0.0260(10) 0.0240(8) 0.0065(7) 0.0101(7) 0.0154(8)
F2 0.0465(8) 0.0471(8) 0.0688(9) 0.0100(7) 0.0351(7) 0.0252(7)
C25 0.0227(8) 0.0270(9) 0.0240(8) 0.0076(7) 0.0100(7) 0.0152(7)
C15 0.0199(8) 0.0243(9) 0.0260(8) 0.0071(7) 0.0073(7) 0.0118(7)
C6 0.0245(8) 0.0234(9) 0.0255(8) 0.0066(7) 0.0091(7) 0.0145(7)
C16 0.0242(9) 0.0250(9) 0.0255(8) 0.0055(7) 0.0069(7) 0.0132(8)
F11 0.1308(16) 0.0828(12) 0.0426(8) 0.0380(8) 0.0490(9) 0.0832(12)
F7 0.0871(12) 0.1262(15) 0.0401(7) 0.0310(8) 0.0341(8) 0.0911(12)
C20 0.0237(9) 0.0273(10) 0.0300(9) 0.0079(7) 0.0091(7) 0.0149(8)
C10 0.0322(10) 0.0348(11) 0.0266(8) 0.0104(8) 0.0087(7) 0.0232(9)
C24 0.0275(9) 0.0217(9) 0.0310(9) 0.0075(7) 0.0124(7) 0.0148(8)
C3 0.0228(9) 0.0292(10) 0.0343(9) 0.0103(8) 0.0133(7) 0.0147(8)
F6 0.0839(11) 0.0725(11) 0.0659(9) 0.0404(8) 0.0408(9) 0.0646(10)
F10 0.0469(8) 0.0681(11) 0.0341(7) -0.0099(7) 0.0079(6) 0.0128(8)
C19 0.0274(9) 0.0320(11) 0.0315(9) 0.0127(8) 0.0098(8) 0.0165(8)
F3 0.0797(11) 0.0643(10) 0.0281(6) -0.0045(6) 0.0053(7) 0.0441(9)
F5 0.0788(11) 0.0725(11) 0.0387(7) 0.0295(7) 0.0196(7) 0.0528(9)
C5 0.0283(9) 0.0265(10) 0.0328(9) 0.0132(7) 0.0125(8) 0.0152(8)
C27 0.0344(10) 0.0279(10) 0.0319(9) 0.0089(7) 0.0159(8) 0.0215(9)
C28 0.0288(9) 0.0335(11) 0.0342(9) 0.0112(8) 0.0182(8) 0.0180(8)
C29 0.0358(11) 0.0310(11) 0.0291(9) 0.0085(8) 0.0144(8) 0.0156(9)
C17 0.0238(9) 0.0284(10) 0.0270(8) 0.0041(7) 0.0081(7) 0.0116(8)
C18 0.0316(10) 0.0365(11) 0.0270(9) 0.0104(8) 0.0117(8) 0.0169(9)
F9 0.0637(10) 0.0467(9) 0.1064(13) 0.0100(9) 0.0360(10) 0.0399(8)
C4 0.0261(9) 0.0315(11) 0.0367(10) 0.0152(8) 0.0165(8) 0.0138(8)
F4 0.0615(10) 0.0429(9) 0.0755(10) 0.0337(8) 0.0209(8) 0.0208(8)
C13 0.0410(12) 0.0562(15) 0.0318(10) 0.0116(9) 0.0133(9) 0.0373(12)
C14 0.0418(12) 0.0380(12) 0.0277(9) 0.0078(8) 0.0130(8) 0.0249(10)
C21 0.0468(13) 0.0417(13) 0.0388(11) 0.0194(9) 0.0173(10) 0.0271(11)
C22 0.0371(11) 0.0319(11) 0.0294(9) 0.0039(8) 0.0120(8) 0.0164(9)

loop_
_atom_type_symbol
_atom_type_description
_atom_type_scat_dispersion_real
_atom_type_scat_dispersion_imag
_atom_type_scat_source
C C 0.0033 0.0016 'International Tables Vol C Tables 4.2.6.8 and 6.1.1.4'
H H 0.0000 0.0000 'International Tables Vol C Tables 4.2.6.8 and 6.1.1.4'
N N 0.0061 0.0033 'International Tables Vol C Tables 4.2.6.8 and 6.1.1.4'
F F 0.0171 0.0103 'International Tables Vol C Tables 4.2.6.8 and 6.1.1.4'

loop_
_geom_angle_atom_site_label_1
_geom_angle_atom_site_label_2
_geom_angle_atom_site_label_3
_geom_angle
C7 N1 C6 126.30(15)
C27 N6 C25 105.44(15)
C27 N6 C28 127.24(15)
C25 N6 C28 127.03(16)
C15 N2 C2 125.73(15)
C24 N3 C23 118.51(15)
C27 N5 C26 103.29(15)
C2 C1 C6 118.43(16)
C2 C1 C23 120.47(15)
C6 C1 C23 120.98(15)
C25 N4 C24 111.01(16)
C12 C11 C10 121.73(17)
C12 C11 C13 119.57(17)
C10 C11 C13 118.60(16)
C3 C2 N2 118.57(16)
C3 C2 C1 119.88(16)
N2 C2 C1 121.54(15)
C9 C8 C7 119.91(16)
N1 C7 C12 118.10(15)
N1 C7 C8 123.26(16)
C12 C7 C8 118.53(16)
N3 C23 C26 117.65(16)
N3 C23 C1 117.93(15)
C26 C23 C1 124.42(16)
N5 C26 C23 132.14(17)
N5 C26 C25 110.32(15)
C23 C26 C25 117.52(16)
C11 C12 C7 120.31(16)
C8 C9 C10 121.77(16)
C8 C9 C14 119.77(17)
C10 C9 C14 118.37(16)
N4 C25 N6 128.00(17)
N4 C25 C26 126.19(16)
N6 C25 C26 105.80(15)
N2 C15 C20 118.63(16)
N2 C15 C16 122.94(16)
C20 C15 C16 118.43(16)
C5 C6 N1 120.77(16)
C5 C6 C1 120.07(16)
N1 C6 C1 119.15(16)
C17 C16 C15 119.99(17)
C19 C20 C15 120.37(18)
C11 C10 C9 117.74(16)
N4 C24 N3 129.08(17)
C4 C3 C2 120.38(17)
C20 C19 C18 121.57(18)
C20 C19 C21 118.97(18)
C18 C19 C21 119.34(18)
C4 C5 C6 120.22(17)
N5 C27 N6 115.13(16)
N6 C28 C29 111.46(16)
C16 C17 C18 121.78(18)
C16 C17 C22 119.67(18)
C18 C17 C22 118.48(17)
C19 C18 C17 117.84(17)
C5 C4 C3 120.63(17)
F8 C13 F7 107.58(18)
F8 C13 F9 105.44(18)
F7 C13 F9 104.88(19)
F8 C13 C11 113.19(18)
F7 C13 C11 113.29(17)
F9 C13 C11 111.82(18)
F12 C14 F11 106.01(18)
F12 C14 F10 105.98(17)
F11 C14 F10 106.63(18)
F12 C14 C9 113.42(17)
F11 C14 C9 112.42(17)
F10 C14 C9 111.86(18)
F5 C21 F4 106.14(19)
F5 C21 F6 106.74(18)
F4 C21 F6 106.7(2)
F5 C21 C19 112.59(19)
F4 C21 C19 111.73(18)
F6 C21 C19 112.53(18)
F3 C22 F1 107.18(17)
F3 C22 F2 106.23(17)
F1 C22 F2 105.89(17)
F3 C22 C17 112.53(17)
F1 C22 C17 113.03(17)
F2 C22 C17 111.50(17)

loop_
_geom_bond_atom_site_label_1
_geom_bond_atom_site_label_2
_geom_bond_distance
F1 C22 1.338(2)
N1 C7 1.390(2)
N1 C6 1.407(2)
N6 C27 1.363(3)
N6 C25 1.376(2)
N6 C28 1.471(2)
N2 C15 1.386(2)
N2 C2 1.408(2)
N3 C24 1.344(2)
N3 C23 1.356(2)
N5 C27 1.315(2)
N5 C26 1.390(2)
F12 C14 1.330(2)
C1 C2 1.416(2)
C1 C6 1.418(2)
C1 C23 1.489(2)
N4 C25 1.334(2)
N4 C24 1.337(2)
C11 C12 1.382(2)
C11 C10 1.386(3)
C11 C13 1.501(3)
C2 C3 1.390(3)
C8 C9 1.387(3)
C8 C7 1.401(2)
C7 C12 1.399(2)
F8 C13 1.322(2)
C23 C26 1.393(2)
C26 C25 1.403(3)
C9 C10 1.391(3)
C9 C14 1.499(3)
F2 C22 1.340(3)
C15 C20 1.399(3)
C15 C16 1.402(3)
C6 C5 1.390(3)
C16 C17 1.385(3)
F11 C14 1.330(2)
F7 C13 1.330(2)
C20 C19 1.384(3)
C3 C4 1.384(3)
F6 C21 1.342(3)
F10 C14 1.338(3)
C19 C18 1.387(3)
C19 C21 1.502(3)
F3 C22 1.332(2)
F5 C21 1.329(3)
C5 C4 1.382(3)
C28 C29 1.510(3)
C17 C18 1.389(3)
C17 C22 1.504(3)
F9 C13 1.349(3)
F4 C21 1.332(3)
